data_2211765
loop_
_publ_author_name
'D. Gayathri'
'D. Velmurugan'
'K. Ravikumar'
'M. Poornachandran'
'R. Raghunathan'

_publ_section_title
4'-(4-Methoxyphenyl)-1'-methyl-5-diphenyl-5,6,7,8,9,10-hexahydro-1,3-cycloheptapyrimidino[2,3-<i>b</i>]thiazole-2-spiro-3'-pyrrolidine-2'-spiro-3''-1<i>H</i>-indole-2'',3(2<i>H</i>,3''<i>H</i>)-dione
_journal_coeditor_code CI2234
_journal_issue 1
_journal_name_full 'Acta Crystallographica Section E'
_journal_page_first o132
_journal_page_last o134
_journal_paper_doi 10.1107/S1600536806050823
_journal_volume 63
_journal_year 2007
_chemical_formula_iupac 'C35 H34 N4 O3 S'
_chemical_formula_moiety 'C35 H34 N4 O3 S'
_chemical_formula_sum 'C35 H34 N4 O3 S'
_chemical_formula_weight 590.72
_chemical_name_systematic
;
4'-(4-Methoxyphenyl)-1'-methyl-5-diphenyl-5,6,7,8,9,10-hexahydro-1,3-
cycloheptapyrimidino[2,3-b]thiazole-2-spiro-3'-pyrrolidine-2'-spiro-3''-
1H-indole-2'',3(2H,3''H)-dione
;
_space_group_IT_number 2
_symmetry_cell_setting triclinic
_symmetry_space_group_name_Hall '-P 1'
_symmetry_space_group_name_H-M 'P -1'
_atom_sites_solution_hydrogens geom
_atom_sites_solution_primary direct
_atom_sites_solution_secondary difmap
_audit_creation_method SHELXL-97
_cell_angle_alpha 70.300(2)
_cell_angle_beta 65.1430(10)
_cell_angle_gamma 72.1790(10)
_cell_formula_units_Z 2
_cell_length_a 11.4338(7)
_cell_length_b 11.9540(8)
_cell_length_c 13.5843(11)
_cell_measurement_reflns_used 3460
_cell_measurement_temperature 293(2)
_cell_measurement_theta_max 25.0
_cell_measurement_theta_min 1.7
_cell_volume 1556.46(19)
_computing_cell_refinement 'SAINT (Bruker, 2001)'
_computing_data_collection 'SMART (Bruker, 2001)'
_computing_data_reduction SAINT
_computing_molecular_graphics 'PLATON (Spek, 2003)'
_computing_publication_material 'SHELXL97 and PARST (Nardelli, 1995)'
_computing_structure_refinement 'SHELXL97 (Sheldrick, 1997)'
_computing_structure_solution 'SHELXS97 (Sheldrick, 1997)'
_diffrn_ambient_temperature 293(2)
_diffrn_measured_fraction_theta_full 0.998
_diffrn_measured_fraction_theta_max 0.954
_diffrn_measurement_device_type 'Bruker SMART APEX CCD area-detector'
_diffrn_measurement_method \w
_diffrn_radiation_monochromator graphite
_diffrn_radiation_source 'fine-focus sealed tube'
_diffrn_radiation_type MoK\a
_diffrn_radiation_wavelength 0.71073
_diffrn_reflns_av_R_equivalents 0.0194
_diffrn_reflns_av_sigmaI/netI 0.0244
_diffrn_reflns_limit_h_max 14
_diffrn_reflns_limit_h_min -15
_diffrn_reflns_limit_k_max 15
_diffrn_reflns_limit_k_min -15
_diffrn_reflns_limit_l_max 17
_diffrn_reflns_limit_l_min -17
_diffrn_reflns_number 18120
_diffrn_reflns_theta_full 25.00
_diffrn_reflns_theta_max 27.99
_diffrn_reflns_theta_min 1.70
_diffrn_standards_number 0
_exptl_absorpt_coefficient_mu 0.145
_exptl_absorpt_correction_type none
_exptl_crystal_colour colourless
_exptl_crystal_density_diffrn 1.260
_exptl_crystal_density_method 'not measured'
_exptl_crystal_description Block
_exptl_crystal_F_000 624
_exptl_crystal_size_max 0.26
_exptl_crystal_size_mid 0.24
_exptl_crystal_size_min 0.23
_refine_diff_density_max 0.300
_refine_diff_density_min -0.176
_refine_ls_extinction_method none
_refine_ls_goodness_of_fit_ref 0.991
_refine_ls_hydrogen_treatment constr
_refine_ls_matrix_type full
_refine_ls_number_parameters 390
_refine_ls_number_reflns 7146
_refine_ls_number_restraints 0
_refine_ls_restrained_S_all 0.991
_refine_ls_R_factor_all 0.0590
_refine_ls_R_factor_gt 0.0484
_refine_ls_shift/su_max 0.001
_refine_ls_shift/su_mean 0.000
_refine_ls_structure_factor_coef Fsqd
_refine_ls_weighting_details 'calc w=1/[\s^2^(Fo^2^)+(0.0813P)^2^+0.2597P] where P=(Fo^2^+2Fc^2^)/3'
_refine_ls_weighting_scheme calc
_refine_ls_wR_factor_gt 0.1299
_refine_ls_wR_factor_ref 0.1389
_reflns_number_gt 5793
_reflns_number_total 7146
_reflns_threshold_expression I>2\s(I)
_cod_data_source_file ci2234.cif
_cod_data_source_block I
_cod_database_code 2211765
_cod_database_fobs_code 2211765

loop_
_symmetry_equiv_pos_as_xyz
'x, y, z'
'-x, -y, -z'

loop_
_atom_site_type_symbol
_atom_site_label
_atom_site_fract_x
_atom_site_fract_y
_atom_site_fract_z
_atom_site_U_iso_or_equiv
_atom_site_adp_type
_atom_site_calc_flag
_atom_site_refinement_flags
_atom_site_occupancy
C C1 -0.04297(14) -0.11979(13) 0.30123(11) 0.0404(3) Uani d . 1
C C2 -0.00881(14) 0.00776(13) 0.27702(11) 0.0394(3) Uani d . 1
C C3 0.08323(15) -0.01792(14) 0.34563(12) 0.0435(3) Uani d . 1
H H3 0.0296 0.0165 0.4107 0.052 Uiso calc R 1
C C4 0.10584(16) -0.15492(15) 0.39081(13) 0.0490(4) Uani d . 1
H H4A 0.1821 -0.1946 0.3387 0.059 Uiso calc R 1
H H4B 0.1176 -0.1776 0.4621 0.059 Uiso calc R 1
C C5 -0.0146(2) -0.31492(16) 0.43649(17) 0.0646(5) Uani d . 1
H H5A 0.0548 -0.3534 0.3807 0.097 Uiso calc R 1
H H5B -0.0975 -0.3270 0.4439 0.097 Uiso calc R 1
H H5C -0.0015 -0.3495 0.5068 0.097 Uiso calc R 1
C C6 0.04699(16) -0.17756(14) 0.20031(12) 0.0462(3) Uani d . 1
C C7 -0.16394(18) -0.17567(14) 0.22714(14) 0.0518(4) Uani d . 1
C C8 -0.2702(2) -0.19852(18) 0.21858(19) 0.0717(6) Uani d . 1
H H8 -0.2600 -0.2310 0.1615 0.086 Uiso calc R 1
C C9 -0.3917(2) -0.1715(2) 0.2976(2) 0.0815(7) Uani d . 1
H H9 -0.4647 -0.1862 0.2937 0.098 Uiso calc R 1
C C10 -0.4080(2) -0.12317(19) 0.3823(2) 0.0786(6) Uani d . 1
H H10 -0.4913 -0.1056 0.4344 0.094 Uiso calc R 1
C C11 -0.29995(17) -0.10042(16) 0.39027(17) 0.0604(4) Uani d . 1
H H11 -0.3103 -0.0693 0.4482 0.072 Uiso calc R 1
C C12 -0.17782(16) -0.12496(14) 0.31076(13) 0.0466(3) Uani d . 1
C C13 -0.13402(15) 0.09738(13) 0.32321(11) 0.0410(3) Uani d . 1
C C14 -0.28040(15) 0.28928(13) 0.26922(13) 0.0453(3) Uani d . 1
H H14 -0.3580 0.2518 0.3123 0.054 Uiso calc R 1
C C15 -0.29672(18) 0.37398(15) 0.16248(15) 0.0532(4) Uani d . 1
C C16 -0.4265(2) 0.46204(19) 0.1792(2) 0.0723(5) Uani d . 1
H H16A -0.4824 0.4402 0.2569 0.087 Uiso calc R 1
H H16B -0.4685 0.4526 0.1343 0.087 Uiso calc R 1
C C17 -0.4187(3) 0.5938(2) 0.1498(2) 0.0941(8) Uani d . 1
H H17A -0.3639 0.6013 0.1848 0.113 Uiso calc R 1
H H17B -0.5061 0.6391 0.1814 0.113 Uiso calc R 1
C C18 -0.3644(3) 0.6509(2) 0.0252(3) 0.1124(10) Uani d . 1
H H18A -0.4222 0.6470 -0.0087 0.135 Uiso calc R 1
H H18B -0.3675 0.7358 0.0155 0.135 Uiso calc R 1
C C19 -0.2265(3) 0.5955(2) -0.0378(2) 0.1035(9) Uani d . 1
H H19A -0.1686 0.5981 -0.0034 0.124 Uiso calc R 1
H H19B -0.1998 0.6451 -0.1137 0.124 Uiso calc R 1
C C20 -0.2069(3) 0.46585(19) -0.04298(18) 0.0826(7) Uani d . 1
H H20A -0.2783 0.4585 -0.0598 0.099 Uiso calc R 1
H H20B -0.1258 0.4480 -0.1038 0.099 Uiso calc R 1
C C21 -0.20124(19) 0.37309(15) 0.06368(14) 0.0557(4) Uani d . 1
C C22 -0.07423(15) 0.19975(13) 0.13389(11) 0.0407(3) Uani d . 1
C C23 -0.26840(15) 0.35755(13) 0.33971(13) 0.0463(3) Uani d . 1
C C24 -0.35653(19) 0.35750(18) 0.44628(16) 0.0621(5) Uani d . 1
H H24 -0.4225 0.3124 0.4773 0.075 Uiso calc R 1
C C25 -0.3475(2) 0.4246(2) 0.50795(19) 0.0786(6) Uani d . 1
H H25 -0.4071 0.4237 0.5803 0.094 Uiso calc R 1
C C26 -0.2520(3) 0.4916(2) 0.4631(2) 0.0792(6) Uani d . 1
H H26 -0.2475 0.5375 0.5042 0.095 Uiso calc R 1
C C27 -0.1630(2) 0.4912(2) 0.3577(2) 0.0762(6) Uani d . 1
H H27 -0.0969 0.5359 0.3275 0.091 Uiso calc R 1
C C28 -0.1708(2) 0.42458(17) 0.29553(16) 0.0620(4) Uani d . 1
H H28 -0.1101 0.4249 0.2236 0.074 Uiso calc R 1
C C29 0.20578(16) 0.03502(14) 0.29013(12) 0.0462(3) Uani d . 1
C C30 0.31184(16) -0.00270(16) 0.20234(14) 0.0520(4) Uani d . 1
H H30 0.3061 -0.0599 0.1729 0.062 Uiso calc R 1
C C31 0.42696(17) 0.04258(17) 0.15678(14) 0.0549(4) Uani d . 1
H H31 0.4967 0.0171 0.0968 0.066 Uiso calc R 1
C C32 0.43625(18) 0.12574(17) 0.20180(14) 0.0558(4) Uani d . 1
C C33 0.3319(2) 0.16489(18) 0.28871(15) 0.0659(5) Uani d . 1
H H33 0.3380 0.2217 0.3183 0.079 Uiso calc R 1
C C34 0.21816(18) 0.12004(16) 0.33218(14) 0.0565(4) Uani d . 1
H H34 0.1481 0.1473 0.3910 0.068 Uiso calc R 1
C C35 0.6552(2) 0.1374(2) 0.0751(2) 0.0857(7) Uani d . 1
H H35A 0.6873 0.0520 0.0965 0.129 Uiso calc R 1
H H35B 0.7234 0.1805 0.0552 0.129 Uiso calc R 1
H H35C 0.6291 0.1547 0.0121 0.129 Uiso calc R 1
N N1 -0.01419(13) -0.18547(11) 0.40311(10) 0.0451(3) Uani d . 1
N N2 -0.03113(15) -0.20445(13) 0.16304(11) 0.0549(4) Uani d . 1
H H2 -0.0026 -0.2355 0.1066 0.066 Uiso calc R 1
N N3 -0.16367(12) 0.19294(11) 0.24123(10) 0.0421(3) Uani d . 1
N N4 -0.08293(14) 0.28328(12) 0.04768(10) 0.0487(3) Uani d . 1
O O1 0.16612(12) -0.19715(12) 0.16409(11) 0.0626(3) Uani d . 1
O O2 -0.19995(11) 0.08681(10) 0.42112(8) 0.0529(3) Uani d . 1
O O3 0.54600(15) 0.17416(15) 0.16560(12) 0.0792(4) Uani d . 1
S S1 0.05717(4) 0.07739(4) 0.12759(3) 0.04704(13) Uani d . 1

loop_
_atom_site_aniso_label
_atom_site_aniso_U_11
_atom_site_aniso_U_22
_atom_site_aniso_U_33
_atom_site_aniso_U_12
_atom_site_aniso_U_13
_atom_site_aniso_U_23
C1 0.0477(8) 0.0405(7) 0.0335(7) -0.0075(6) -0.0141(6) -0.0108(6)
C2 0.0478(8) 0.0414(7) 0.0272(6) -0.0102(6) -0.0113(6) -0.0074(5)
C3 0.0530(8) 0.0479(8) 0.0330(7) -0.0133(6) -0.0160(6) -0.0095(6)
C4 0.0578(9) 0.0501(8) 0.0433(8) -0.0109(7) -0.0258(7) -0.0056(7)
C5 0.0874(13) 0.0471(9) 0.0645(11) -0.0206(9) -0.0386(10) 0.0022(8)
C6 0.0582(10) 0.0426(8) 0.0363(7) -0.0086(7) -0.0151(7) -0.0109(6)
C7 0.0691(11) 0.0456(8) 0.0488(9) -0.0143(7) -0.0323(8) -0.0033(7)
C8 0.0949(16) 0.0652(12) 0.0788(13) -0.0281(11) -0.0554(13) -0.0026(10)
C9 0.0757(14) 0.0690(13) 0.1145(19) -0.0258(11) -0.0578(14) 0.0021(13)
C10 0.0533(11) 0.0611(12) 0.1084(18) -0.0137(9) -0.0246(11) -0.0079(12)
C11 0.0536(10) 0.0540(10) 0.0677(11) -0.0129(8) -0.0147(8) -0.0140(8)
C12 0.0530(9) 0.0408(7) 0.0467(8) -0.0101(6) -0.0208(7) -0.0063(6)
C13 0.0493(8) 0.0395(7) 0.0332(7) -0.0116(6) -0.0115(6) -0.0089(6)
C14 0.0455(8) 0.0427(8) 0.0471(8) -0.0070(6) -0.0157(7) -0.0121(6)
C15 0.0636(10) 0.0456(8) 0.0583(10) -0.0034(7) -0.0335(8) -0.0131(7)
C16 0.0737(13) 0.0655(12) 0.0825(14) 0.0073(10) -0.0435(11) -0.0218(10)
C17 0.121(2) 0.0619(13) 0.1046(19) 0.0113(13) -0.0626(17) -0.0229(13)
C18 0.159(3) 0.0587(13) 0.109(2) 0.0107(15) -0.071(2) -0.0063(14)
C19 0.148(3) 0.0619(13) 0.0820(16) -0.0122(15) -0.0507(17) 0.0110(12)
C20 0.1189(19) 0.0643(12) 0.0566(11) 0.0014(12) -0.0469(12) -0.0016(9)
C21 0.0771(11) 0.0460(9) 0.0486(9) -0.0066(8) -0.0339(9) -0.0065(7)
C22 0.0502(8) 0.0416(7) 0.0341(7) -0.0141(6) -0.0152(6) -0.0088(6)
C23 0.0516(8) 0.0392(7) 0.0469(8) -0.0024(6) -0.0200(7) -0.0114(6)
C24 0.0619(11) 0.0626(11) 0.0556(10) -0.0075(8) -0.0105(8) -0.0240(8)
C25 0.0838(14) 0.0835(14) 0.0651(12) 0.0032(12) -0.0190(11) -0.0407(11)
C26 0.1038(17) 0.0661(12) 0.0901(16) -0.0005(12) -0.0517(14) -0.0379(12)
C27 0.0944(15) 0.0679(12) 0.0876(15) -0.0253(11) -0.0465(13) -0.0174(11)
C28 0.0723(11) 0.0643(11) 0.0558(10) -0.0229(9) -0.0230(9) -0.0129(8)
C29 0.0544(9) 0.0496(8) 0.0382(7) -0.0141(7) -0.0189(7) -0.0080(6)
C30 0.0544(9) 0.0596(10) 0.0504(9) -0.0132(7) -0.0195(7) -0.0201(7)
C31 0.0549(9) 0.0642(10) 0.0465(9) -0.0138(8) -0.0161(7) -0.0149(8)
C32 0.0639(10) 0.0617(10) 0.0475(9) -0.0267(8) -0.0211(8) -0.0051(7)
C33 0.0883(13) 0.0709(12) 0.0495(10) -0.0394(10) -0.0147(9) -0.0191(9)
C34 0.0690(11) 0.0601(10) 0.0422(8) -0.0247(8) -0.0103(8) -0.0157(7)
C35 0.0644(13) 0.1022(17) 0.0874(16) -0.0403(12) -0.0054(11) -0.0252(14)
N1 0.0572(8) 0.0429(7) 0.0368(6) -0.0135(6) -0.0197(6) -0.0039(5)
N2 0.0764(10) 0.0557(8) 0.0415(7) -0.0145(7) -0.0227(7) -0.0184(6)
N3 0.0488(7) 0.0390(6) 0.0352(6) -0.0076(5) -0.0127(5) -0.0085(5)
N4 0.0656(8) 0.0447(7) 0.0371(6) -0.0130(6) -0.0218(6) -0.0048(5)
O1 0.0574(7) 0.0711(8) 0.0541(7) -0.0073(6) -0.0080(6) -0.0285(6)
O2 0.0650(7) 0.0470(6) 0.0332(5) -0.0085(5) -0.0062(5) -0.0097(4)
O3 0.0806(9) 0.1022(11) 0.0672(9) -0.0520(9) -0.0118(7) -0.0229(8)
S1 0.0511(2) 0.0510(2) 0.02902(18) -0.00703(16) -0.00880(15) -0.00716(15)

loop_
_atom_type_symbol
_atom_type_description
_atom_type_scat_dispersion_real
_atom_type_scat_dispersion_imag
_atom_type_scat_source
C C 0.0033 0.0016 'International Tables Vol C Tables 4.2.6.8 and 6.1.1.4'
H H 0.0000 0.0000 'International Tables Vol C Tables 4.2.6.8 and 6.1.1.4'
N N 0.0061 0.0033 'International Tables Vol C Tables 4.2.6.8 and 6.1.1.4'
O O 0.0106 0.0060 'International Tables Vol C Tables 4.2.6.8 and 6.1.1.4'
S S 0.1246 0.1234 'International Tables Vol C Tables 4.2.6.8 and 6.1.1.4'

loop_
_geom_angle_atom_site_label_1
_geom_angle_atom_site_label_2
_geom_angle_atom_site_label_3
_geom_angle
_geom_angle_publ_flag
N1 C1 C12 112.87(12) ?
N1 C1 C6 112.84(12) ?
C12 C1 C6 101.54(12) ?
N1 C1 C2 102.09(11) ?
C12 C1 C2 118.97(12) ?
C6 C1 C2 108.87(11) ?
C13 C2 C3 108.83(11) ?
C13 C2 C1 110.07(11) ?
C3 C2 C1 104.13(11) ?
C13 C2 S1 104.80(9) ?
C3 C2 S1 116.43(10) ?
C1 C2 S1 112.56(9) ?
C29 C3 C4 114.81(13) ?
C29 C3 C2 118.65(12) ?
C4 C3 C2 104.16(12) ?
C29 C3 H3 106.1 ?
C4 C3 H3 106.1 ?
C2 C3 H3 106.1 ?
N1 C4 C3 103.06(12) ?
N1 C4 H4A 111.2 ?
C3 C4 H4A 111.2 ?
N1 C4 H4B 111.2 ?
C3 C4 H4B 111.2 ?
H4A C4 H4B 109.1 ?
N1 C5 H5A 109.5 ?
N1 C5 H5B 109.5 ?
H5A C5 H5B 109.5 ?
N1 C5 H5C 109.5 ?
H5A C5 H5C 109.5 ?
H5B C5 H5C 109.5 ?
O1 C6 N2 126.50(15) ?
O1 C6 C1 125.59(14) ?
N2 C6 C1 107.89(13) ?
C8 C7 C12 121.97(18) ?
C8 C7 N2 127.86(17) ?
C12 C7 N2 110.05(14) ?
C9 C8 C7 117.6(2) ?
C9 C8 H8 121.2 ?
C7 C8 H8 121.2 ?
C8 C9 C10 121.71(19) ?
C8 C9 H9 119.1 ?
C10 C9 H9 119.1 ?
C9 C10 C11 120.3(2) ?
C9 C10 H10 119.8 ?
C11 C10 H10 119.8 ?
C12 C11 C10 118.8(2) ?
C12 C11 H11 120.6 ?
C10 C11 H11 120.6 ?
C11 C12 C7 119.61(16) ?
C11 C12 C1 131.43(15) ?
C7 C12 C1 108.60(14) ?
O2 C13 N3 122.83(14) ?
O2 C13 C2 124.25(13) ?
N3 C13 C2 112.91(11) ?
N3 C14 C15 109.23(13) ?
N3 C14 C23 110.81(12) ?
C15 C14 C23 111.00(12) ?
N3 C14 H14 108.6 ?
C15 C14 H14 108.6 ?
C23 C14 H14 108.6 ?
C21 C15 C16 123.75(17) ?
C21 C15 C14 121.79(15) ?
C16 C15 C14 114.40(16) ?
C15 C16 C17 115.6(2) ?
C15 C16 H16A 108.4 ?
C17 C16 H16A 108.4 ?
C15 C16 H16B 108.4 ?
C17 C16 H16B 108.4 ?
H16A C16 H16B 107.4 ?
C16 C17 C18 114.9(2) ?
C16 C17 H17A 108.6 ?
C18 C17 H17A 108.6 ?
C16 C17 H17B 108.6 ?
C18 C17 H17B 108.6 ?
H17A C17 H17B 107.5 ?
C19 C18 C17 116.3(2) ?
C19 C18 H18A 108.2 ?
C17 C18 H18A 108.2 ?
C19 C18 H18B 108.2 ?
C17 C18 H18B 108.2 ?
H18A C18 H18B 107.4 ?
C18 C19 C20 115.5(3) ?
C18 C19 H19A 108.4 ?
C20 C19 H19A 108.4 ?
C18 C19 H19B 108.4 ?
C20 C19 H19B 108.4 ?
H19A C19 H19B 107.5 ?
C21 C20 C19 113.89(19) ?
C21 C20 H20A 108.8 ?
C19 C20 H20A 108.8 ?
C21 C20 H20B 108.8 ?
C19 C20 H20B 108.8 ?
H20A C20 H20B 107.7 ?
C15 C21 N4 123.16(15) ?
C15 C21 C20 123.51(17) ?
N4 C21 C20 113.33(16) ?
N4 C22 N3 125.98(14) ?
N4 C22 S1 122.48(12) ?
N3 C22 S1 111.54(10) ?
C24 C23 C28 118.92(16) ?
C24 C23 C14 120.93(15) ?
C28 C23 C14 120.11(14) ?
C23 C24 C25 120.21(19) ?
C23 C24 H24 119.9 ?
C25 C24 H24 119.9 ?
C26 C25 C24 120.4(2) ?
C26 C25 H25 119.8 ?
C24 C25 H25 119.8 ?
C25 C26 C27 119.86(19) ?
C25 C26 H26 120.1 ?
C27 C26 H26 120.1 ?
C26 C27 C28 120.2(2) ?
C26 C27 H27 119.9 ?
C28 C27 H27 119.9 ?
C23 C28 C27 120.34(19) ?
C23 C28 H28 119.8 ?
C27 C28 H28 119.8 ?
C30 C29 C34 117.50(15) ?
C30 C29 C3 122.86(14) ?
C34 C29 C3 119.51(14) ?
C29 C30 C31 121.74(15) ?
C29 C30 H30 119.1 ?
C31 C30 H30 119.1 ?
C32 C31 C30 119.08(16) ?
C32 C31 H31 120.5 ?
C30 C31 H31 120.5 ?
O3 C32 C31 124.17(17) ?
O3 C32 C33 115.67(16) ?
C31 C32 C33 120.16(16) ?
C34 C33 C32 120.03(16) ?
C34 C33 H33 120.0 ?
C32 C33 H33 120.0 ?
C33 C34 C29 121.47(16) ?
C33 C34 H34 119.3 ?
C29 C34 H34 119.3 ?
O3 C35 H35A 109.5 ?
O3 C35 H35B 109.5 ?
H35A C35 H35B 109.5 ?
O3 C35 H35C 109.5 ?
H35A C35 H35C 109.5 ?
H35B C35 H35C 109.5 ?
C4 N1 C5 114.90(10) y
C4 N1 C1 107.30(10) y
C5 N1 C1 115.10(10) y
C6 N2 C7 111.90(10) y
C6 N2 H2 124.1 ?
C7 N2 H2 124.1 ?
C13 N3 C22 117.00(10) y
C13 N3 C14 121.00(10) y
C22 N3 C14 121.80(10) y
C22 N4 C21 116.40(10) y
C32 O3 C35 117.5(2) y
C22 S1 C2 93.60(10) y

loop_
_geom_bond_atom_site_label_1
_geom_bond_atom_site_label_2
_geom_bond_distance
_geom_bond_publ_flag
C1 N1 1.460(2) y
C1 C12 1.511(2) y
C1 C6 1.560(2) y
C1 C2 1.582(2) y
C2 C13 1.533(2) y
C2 C3 1.582(2) y
C2 S1 1.8280(10) y
C3 C29 1.505(2) y
C3 C4 1.524(2) y
C3 H3 0.98 ?
C4 N1 1.455(2) y
C4 H4A 0.97 ?
C4 H4B 0.97 ?
C5 N1 1.459(2) y
C5 H5A 0.96 ?
C5 H5B 0.96 ?
C5 H5C 0.96 ?
C6 O1 1.213(2) y
C6 N2 1.350(2) y
C7 C8 1.381(2) ?
C7 C12 1.392(2) ?
C7 N2 1.397(2) y
C8 C9 1.375(3) ?
C8 H8 0.93 ?
C9 C10 1.376(4) ?
C9 H9 0.93 ?
C10 C11 1.396(3) ?
C10 H10 0.93 ?
C11 C12 1.377(2) ?
C11 H11 0.93 ?
C13 O2 1.206(2) y
C13 N3 1.3721(19) ?
C14 N3 1.4766(19) ?
C14 C15 1.511(2) ?
C14 C23 1.519(2) ?
C14 H14 0.98 ?
C15 C21 1.328(3) ?
C15 C16 1.511(2) ?
C16 C17 1.509(3) ?
C16 H16A 0.97 ?
C16 H16B 0.97 ?
C17 C18 1.522(4) ?
C17 H17A 0.97 ?
C17 H17B 0.97 ?
C18 C19 1.506(4) ?
C18 H18A 0.97 ?
C18 H18B 0.97 ?
C19 C20 1.518(4) ?
C19 H19A 0.97 ?
C19 H19B 0.97 ?
C20 C21 1.511(2) ?
C20 H20A 0.97 ?
C20 H20B 0.97 ?
C21 N4 1.432(2) y
C22 N4 1.276(2) y
C22 N3 1.377(2) y
C22 S1 1.742(2) y
C23 C24 1.373(2) ?
C23 C28 1.381(2) ?
C24 C25 1.390(3) ?
C24 H24 0.93 ?
C25 C26 1.361(3) ?
C25 H25 0.93 ?
C26 C27 1.365(3) ?
C26 H26 0.93 ?
C27 C28 1.385(3) ?
C27 H27 0.93 ?
C28 H28 0.93 ?
C29 C30 1.381(2) ?
C29 C34 1.388(2) ?
C30 C31 1.391(2) ?
C30 H30 0.93 ?
C31 C32 1.379(2) ?
C31 H31 0.93 ?
C32 O3 1.373(2) y
C32 C33 1.372(3) ?
C33 C34 1.377(2) ?
C33 H33 0.93 ?
C34 H34 0.93 ?
C35 O3 1.415(3) y
C35 H35A 0.96 ?
C35 H35B 0.96 ?
C35 H35C 0.96 ?
N2 H2 0.86 ?

loop_
_geom_hbond_atom_site_label_D
_geom_hbond_atom_site_label_H
_geom_hbond_atom_site_label_A
_geom_hbond_site_symmetry_A
_geom_hbond_distance_DH
_geom_hbond_distance_HA
_geom_hbond_distance_DA
_geom_hbond_angle_DHA
C3 H3 O2 . 0.98 2.46 2.949(2) 111
C4 H4A O1 . 0.97 2.47 3.044(2) 118
C11 H11 O2 . 0.93 2.41 3.016(2) 123
C35 H35C O1 2_655 0.96 2.58 2.998(3) 106
N2 H2 N4 2_555 0.86 2.10 2.951(2) 169

loop_
_geom_torsion_atom_site_label_1
_geom_torsion_atom_site_label_2
_geom_torsion_atom_site_label_3
_geom_torsion_atom_site_label_4
_geom_torsion
N1 C1 C2 C13 -96.80(13)
C12 C1 C2 C13 28.15(16)
C6 C1 C2 C13 143.68(12)
N1 C1 C2 C3 19.71(13)
C12 C1 C2 C3 144.66(13)
C6 C1 C2 C3 -99.81(13)
N1 C1 C2 S1 146.69(10)
C12 C1 C2 S1 -88.35(14)
C6 C1 C2 S1 27.17(14)
C13 C2 C3 C29 -107.53(14)
C1 C2 C3 C29 135.10(13)
S1 C2 C3 C29 10.56(17)
C13 C2 C3 C4 123.35(13)
C1 C2 C3 C4 5.98(14)
S1 C2 C3 C4 -118.56(11)
C29 C3 C4 N1 -161.17(12)
C2 C3 C4 N1 -29.76(14)
N1 C1 C6 O1 -55.8(2)
C12 C1 C6 O1 -176.92(16)
C2 C1 C6 O1 56.8(2)
N1 C1 C6 N2 122.56(14)
C12 C1 C6 N2 1.46(15)
C2 C1 C6 N2 -124.86(13)
C12 C7 C8 C9 -1.2(3)
N2 C7 C8 C9 174.31(17)
C7 C8 C9 C10 0.1(3)
C8 C9 C10 C11 -0.2(3)
C9 C10 C11 C12 1.3(3)
C10 C11 C12 C7 -2.3(3)
C10 C11 C12 C1 -174.56(17)
C8 C7 C12 C11 2.4(2)
N2 C7 C12 C11 -173.88(15)
C8 C7 C12 C1 176.24(15)
N2 C7 C12 C1 -0.02(17)
N1 C1 C12 C11 51.0(2)
C6 C1 C12 C11 172.03(17)
C2 C1 C12 C11 -68.6(2)
N1 C1 C12 C7 -121.92(14)
C6 C1 C12 C7 -0.84(15)
C2 C1 C12 C7 118.52(14)
C3 C2 C13 O2 -49.10(19)
C1 C2 C13 O2 64.43(18)
S1 C2 C13 O2 -174.30(13)
C3 C2 C13 N3 130.28(13)
C1 C2 C13 N3 -116.18(13)
S1 C2 C13 N3 5.08(14)
N3 C14 C15 C21 -14.2(2)
C23 C14 C15 C21 108.26(18)
N3 C14 C15 C16 168.69(14)
C23 C14 C15 C16 -68.84(19)
C21 C15 C16 C17 -63.2(3)
C14 C15 C16 C17 113.8(2)
C15 C16 C17 C18 73.1(3)
C16 C17 C18 C19 -60.7(4)
C17 C18 C19 C20 64.7(4)
C18 C19 C20 C21 -77.2(3)
C16 C15 C21 N4 -174.95(16)
C14 C15 C21 N4 8.2(3)
C16 C15 C21 C20 4.6(3)
C14 C15 C21 C20 -172.25(17)
C19 C20 C21 C15 57.3(3)
C19 C20 C21 N4 -123.1(2)
N3 C14 C23 C24 -117.81(17)
C15 C14 C23 C24 120.64(17)
N3 C14 C23 C28 64.60(19)
C15 C14 C23 C28 -56.9(2)
C28 C23 C24 C25 0.3(3)
C14 C23 C24 C25 -177.27(17)
C23 C24 C25 C26 0.5(3)
C24 C25 C26 C27 -1.2(4)
C25 C26 C27 C28 1.1(3)
C24 C23 C28 C27 -0.5(3)
C14 C23 C28 C27 177.15(17)
C26 C27 C28 C23 -0.2(3)
C4 C3 C29 C30 55.7(2)
C2 C3 C29 C30 -68.3(2)
C4 C3 C29 C34 -120.06(17)
C2 C3 C29 C34 115.91(16)
C34 C29 C30 C31 -0.3(3)
C3 C29 C30 C31 -176.15(15)
C29 C30 C31 C32 1.2(3)
C30 C31 C32 O3 178.28(17)
C30 C31 C32 C33 -1.4(3)
O3 C32 C33 C34 -178.91(18)
C31 C32 C33 C34 0.8(3)
C32 C33 C34 C29 0.1(3)
C30 C29 C34 C33 -0.3(3)
C3 C29 C34 C33 175.66(16)
C3 C4 N1 C5 174.81(13)
C3 C4 N1 C1 45.48(14)
C12 C1 N1 C4 -169.54(12)
C6 C1 N1 C4 76.04(15)
C2 C1 N1 C4 -40.64(14)
C12 C1 N1 C5 61.25(17)
C6 C1 N1 C5 -53.17(18)
C2 C1 N1 C5 -169.85(13)
O1 C6 N2 C7 176.77(16)
C1 C6 N2 C7 -1.60(18)
C8 C7 N2 C6 -174.92(17)
C12 C7 N2 C6 1.07(19)
O2 C13 N3 C22 174.44(14)
C2 C13 N3 C22 -4.95(18)
O2 C13 N3 C14 -0.3(2)
C2 C13 N3 C14 -179.69(12)
N4 C22 N3 C13 -177.97(14)
S1 C22 N3 C13 2.20(16)
N4 C22 N3 C14 -3.3(2)
S1 C22 N3 C14 176.89(10)
C15 C14 N3 C13 -173.60(13)
C23 C14 N3 C13 63.82(17)
C15 C14 N3 C22 11.93(19)
C23 C14 N3 C22 -110.66(15)
N3 C22 N4 C21 -4.6(2)
S1 C22 N4 C21 175.19(11)
C15 C21 N4 C22 2.0(2)
C20 C21 N4 C22 -177.54(16)
C31 C32 O3 C35 1.1(3)
C33 C32 O3 C35 -179.2(2)
N4 C22 S1 C2 -178.90(13)
N3 C22 S1 C2 0.94(11)
C13 C2 S1 C22 -3.28(10)
C3 C2 S1 C22 -123.55(11)
C1 C2 S1 C22 116.33(11)
